data_4128712
loop_
_publ_author_name
'Wang, Wei'
'Zhu, Haofu'
'Liu, Shuya'
'Zhao, Zhiguo'
'Zhang, Liang'
'Hao, Jingcheng'
'Wang, Yao'

_publ_section_title
;
 Chalcogen-Chalcogen Bonding Catalysis Enables Assembly of Discrete
 Molecules.
;
_journal_issue 23
_journal_name_full 'Journal of the American Chemical Society'
_journal_page_first 9175
_journal_page_last 9179
_journal_paper_doi 10.1021/jacs.9b03806
_journal_volume 141
_journal_year 2019
_chemical_formula_moiety 'C38 H34 P2 Se2, 2(Cl4 Ga)'
_chemical_formula_sum 'C38 H34 Cl8 Ga2 P2 Se2'
_chemical_formula_weight 1133.55
_space_group_crystal_system monoclinic
_space_group_IT_number 14
_space_group_name_Hall '-P 2yn'
_space_group_name_H-M_alt 'P 1 21/n 1'
_atom_sites_solution_hydrogens geom
_audit_creation_date 2018-04-12
_audit_creation_method
;
Olex2 1.2
(compiled 2017.03.28 svn.r3405 for OlexSys, GUI svn.r5337)
;
_cell_angle_alpha 90
_cell_angle_beta 93.473(13)
_cell_angle_gamma 90
_cell_formula_units_Z 2
_cell_length_a 10.113(10)
_cell_length_b 17.305(16)
_cell_length_c 15.793(15)
_cell_measurement_reflns_used 1923
_cell_measurement_temperature 298(2)
_cell_measurement_theta_max 16.600
_cell_measurement_theta_min 2.329
_cell_volume 2759(5)
_computing_cell_refinement 'SAINT v8.37A (Bruker, 2015)'
_computing_data_reduction 'SAINT v8.37A (Bruker, 2015)'
_computing_molecular_graphics 'Olex2 (Dolomanov et al., 2009)'
_computing_publication_material 'Olex2 (Dolomanov et al., 2009)'
_computing_structure_refinement 'ShelXL (Sheldrick, 2015)'
_diffrn_ambient_temperature 298(2)
_diffrn_measured_fraction_theta_full 0.977
_diffrn_measured_fraction_theta_max 1.000
_diffrn_measurement_device_type 'Bruker APEX-II'
_diffrn_radiation_type MoK\a
_diffrn_radiation_wavelength 0.71073
_diffrn_reflns_av_R_equivalents 0.0776
_diffrn_reflns_av_unetI/netI 0.0973
_diffrn_reflns_Laue_measured_fraction_full 0.977
_diffrn_reflns_Laue_measured_fraction_max 1.000
_diffrn_reflns_limit_h_max 12
_diffrn_reflns_limit_h_min -11
_diffrn_reflns_limit_k_max 18
_diffrn_reflns_limit_k_min -20
_diffrn_reflns_limit_l_max 18
_diffrn_reflns_limit_l_min -18
_diffrn_reflns_number 15996
_diffrn_reflns_point_group_measured_fraction_full 0.977
_diffrn_reflns_point_group_measured_fraction_max 1.000
_diffrn_reflns_theta_full 25.242
_diffrn_reflns_theta_max 24.994
_diffrn_reflns_theta_min 1.747
_exptl_absorpt_coefficient_mu 2.764
_exptl_absorpt_correction_T_max 0.7456
_exptl_absorpt_correction_T_min 0.4850
_exptl_absorpt_correction_type multi-scan
_exptl_absorpt_process_details
'SADABS-2016/2 (Bruker,2016/2) was used for absorption correction. wR2(int) was 0.0946 before and 0.0485 after correction. The Ratio of minimum to maximum transmission is 0.6505. The \l/2 correction factor is Not present.'
_exptl_crystal_colour 'clear light colourless'
_exptl_crystal_colour_lustre clear
_exptl_crystal_colour_modifier light
_exptl_crystal_colour_primary colourless
_exptl_crystal_density_diffrn 1.365
_exptl_crystal_description block
_exptl_crystal_F_000 1116
_exptl_crystal_size_max 0.05
_exptl_crystal_size_mid 0.01
_exptl_crystal_size_min 0.01
_refine_diff_density_max 0.493
_refine_diff_density_min -0.640
_refine_diff_density_rms 0.077
_refine_ls_extinction_method none
_refine_ls_goodness_of_fit_ref 1.014
_refine_ls_hydrogen_treatment constr
_refine_ls_matrix_type full
_refine_ls_number_parameters 199
_refine_ls_number_reflns 4855
_refine_ls_number_restraints 0
_refine_ls_restrained_S_all 1.014
_refine_ls_R_factor_all 0.1435
_refine_ls_R_factor_gt 0.0626
_refine_ls_shift/su_max 0.000
_refine_ls_shift/su_mean 0.000
_refine_ls_structure_factor_coef Fsqd
_refine_ls_weighting_details 'w=1/[\s^2^(Fo^2^)+(0.0432P)^2^+6.9482P] where P=(Fo^2^+2Fc^2^)/3'
_refine_ls_weighting_scheme calc
_refine_ls_wR_factor_gt 0.1193
_refine_ls_wR_factor_ref 0.1543
_reflns_Friedel_coverage 0.000
_reflns_number_gt 2477
_reflns_number_total 4855
_reflns_threshold_expression 'I > 2\s(I)'
_cod_data_source_file ja9b03806_si_003.cif
_cod_data_source_block 180327a_0m_sq_s
_cod_original_cell_volume 2759(4)
_cod_database_code 4128712
_shelxl_version_number 2013-4
_shelx_space_group_comment
;
The symmetry employed for this shelxl refinement is uniquely defined
by the following loop, which should always be used as a source of
symmetry information in preference to the above space-group names.
They are only intended as comments.
;
_olex2_refinement_description
;
1. Fixed Uiso
 At 1.2 times of:
  All C(H) groups, All C(H,H) groups
2.a Secondary CH2 refined with riding coordinates:
 C7(H7A,H7B)
2.b Aromatic/amide H refined with riding coordinates:
 C3(H3), C2(H2), C1(H1), C5(H5), C4(H4), C9(H9), C13(H13), C12(H12), C11(H11),
 C10(H10), C19(H19), C15(H15), C16(H16), C17(H17), C18(H18)
2.c Fitted hexagon refined as free rotating group:
 C3(C2,C1,C6,C5,C4), C9(C8,C13,C12,C11,C10), C19(C14,C15,C16,C17,C18)
;
_olex2_submission_special_instructions 'No special instructions were received'

loop_
_space_group_symop_operation_xyz
'x, y, z'
'-x+1/2, y+1/2, -z+1/2'
'-x, -y, -z'
'x-1/2, -y-1/2, z-1/2'

loop_
_atom_site_label
_atom_site_type_symbol
_atom_site_fract_x
_atom_site_fract_y
_atom_site_fract_z
_atom_site_U_iso_or_equiv
_atom_site_adp_type
_atom_site_occupancy
_atom_site_site_symmetry_order
_atom_site_calc_flag
_atom_site_refinement_flags_posn
C3 C 0.6443(9) 0.5103(5) 0.1544(3) 0.134(5) Uani 1 1 d .
H3 H 0.6100 0.5140 0.0986 0.161 Uiso 1 1 calc R
C2 C 0.5923(6) 0.4568(4) 0.2091(5) 0.111(4) Uani 1 1 d G
H2 H 0.5232 0.4247 0.1898 0.133 Uiso 1 1 calc R
C1 C 0.6437(6) 0.4513(3) 0.2925(4) 0.082(3) Uani 1 1 d G
H1 H 0.6089 0.4155 0.3290 0.098 Uiso 1 1 calc R
C6 C 0.7471(6) 0.4993(4) 0.3213(3) 0.066(2) Uani 1 1 d G
C5 C 0.7991(6) 0.5528(4) 0.2667(5) 0.102(3) Uani 1 1 d G
H5 H 0.8682 0.5849 0.2860 0.123 Uiso 1 1 calc R
C4 C 0.7477(9) 0.5583(4) 0.1833(4) 0.138(5) Uani 1 1 d G
H4 H 0.7825 0.5941 0.1467 0.165 Uiso 1 1 calc R
C7 C 0.5053(6) 0.5364(4) 0.4736(4) 0.0508(19) Uani 1 1 d .
H7A H 0.4429 0.5743 0.4925 0.061 Uiso 1 1 calc R
H7B H 0.4804 0.5243 0.4148 0.061 Uiso 1 1 calc R
C9 C 0.5567(5) 0.6777(4) 0.3606(4) 0.085(3) Uani 1 1 d .
H9 H 0.4834 0.6451 0.3577 0.102 Uiso 1 1 calc R
C8 C 0.6639(5) 0.6619(3) 0.4172(3) 0.058(2) Uani 1 1 d G
C13 C 0.7734(5) 0.7106(4) 0.4214(4) 0.119(4) Uani 1 1 d G
H13 H 0.8452 0.7001 0.4593 0.143 Uiso 1 1 calc R
C12 C 0.7757(7) 0.7751(4) 0.3691(5) 0.162(6) Uani 1 1 d G
H12 H 0.8490 0.8077 0.3719 0.194 Uiso 1 1 calc R
C11 C 0.6685(8) 0.7909(4) 0.3125(5) 0.133(4) Uani 1 1 d G
H11 H 0.6700 0.8341 0.2775 0.160 Uiso 1 1 calc R
C10 C 0.5590(6) 0.7422(4) 0.3082(4) 0.114(4) Uani 1 1 d G
H10 H 0.4872 0.7528 0.2704 0.137 Uiso 1 1 calc R
C19 C 0.6724(5) 0.6629(3) 0.6261(4) 0.080(3) Uani 1 1 d .
H19 H 0.6229 0.6991 0.5944 0.096 Uiso 1 1 calc R
C14 C 0.7158(5) 0.5960(3) 0.5877(3) 0.0519(19) Uani 1 1 d G
C15 C 0.7898(5) 0.5418(3) 0.6352(4) 0.080(3) Uani 1 1 d G
H15 H 0.8189 0.4971 0.6095 0.096 Uiso 1 1 calc R
C16 C 0.8204(6) 0.5545(4) 0.7210(4) 0.107(3) Uani 1 1 d G
H16 H 0.8699 0.5183 0.7528 0.129 Uiso 1 1 calc R
C17 C 0.7770(7) 0.6214(5) 0.7594(3) 0.108(4) Uani 1 1 d G
H17 H 0.7975 0.6299 0.8169 0.130 Uiso 1 1 calc R
C18 C 0.7030(6) 0.6756(4) 0.7120(4) 0.104(3) Uani 1 1 d G
H18 H 0.6740 0.7203 0.7377 0.124 Uiso 1 1 calc R
P1 P 0.66853(17) 0.57805(12) 0.47996(12) 0.0531(5) Uani 1 1 d .
Se1 Se 0.81264(8) 0.49380(5) 0.43525(5) 0.0716(3) Uani 1 1 d .
Cl1 Cl 0.1652(3) 0.66928(15) 0.38771(15) 0.1121(9) Uani 1 1 d .
Cl2 Cl 0.3652(2) 0.73856(19) 0.5600(2) 0.1384(12) Uani 1 1 d .
Cl3 Cl 0.0374(2) 0.68716(16) 0.58894(14) 0.0944(8) Uani 1 1 d .
Cl4 Cl 0.1042(3) 0.85329(15) 0.46862(17) 0.1123(9) Uani 1 1 d .
Ga1 Ga 0.16834(9) 0.73798(6) 0.50159(6) 0.0732(3) Uani 1 1 d .

loop_
_atom_site_aniso_label
_atom_site_aniso_U_11
_atom_site_aniso_U_22
_atom_site_aniso_U_33
_atom_site_aniso_U_23
_atom_site_aniso_U_13
_atom_site_aniso_U_12
C3 0.189(14) 0.127(12) 0.085(8) 0.000(8) 0.008(9) 0.036(10)
C2 0.131(9) 0.118(10) 0.083(8) -0.039(7) -0.008(7) 0.015(7)
C1 0.089(6) 0.095(7) 0.062(6) -0.022(5) 0.006(5) 0.009(6)
C6 0.074(5) 0.063(6) 0.062(5) 0.000(5) 0.010(4) 0.016(5)
C5 0.119(8) 0.107(9) 0.083(7) -0.001(6) 0.017(6) -0.001(7)
C4 0.189(13) 0.148(12) 0.078(9) 0.026(8) 0.013(8) -0.011(10)
C7 0.047(4) 0.059(5) 0.046(4) -0.003(3) -0.002(3) -0.005(4)
C9 0.068(6) 0.087(7) 0.098(7) 0.029(6) -0.011(5) -0.014(5)
C8 0.061(5) 0.047(5) 0.065(5) 0.009(4) -0.009(4) -0.002(4)
C13 0.105(8) 0.122(9) 0.123(9) 0.066(7) -0.058(6) -0.067(7)
C12 0.142(10) 0.153(12) 0.180(13) 0.109(10) -0.073(9) -0.068(9)
C11 0.143(10) 0.118(10) 0.133(10) 0.069(8) -0.032(8) -0.028(8)
C10 0.084(7) 0.122(10) 0.133(9) 0.072(8) -0.026(6) -0.014(7)
C19 0.070(5) 0.093(8) 0.075(6) -0.018(5) -0.007(5) 0.005(5)
C14 0.046(4) 0.060(6) 0.050(4) -0.002(4) 0.003(3) -0.018(4)
C15 0.102(7) 0.074(7) 0.062(6) 0.012(5) -0.010(5) -0.008(5)
C16 0.137(9) 0.122(10) 0.060(7) 0.019(6) -0.021(6) -0.018(8)
C17 0.114(9) 0.147(12) 0.063(7) -0.011(8) -0.001(6) -0.044(8)
C18 0.107(8) 0.117(10) 0.086(8) -0.041(7) 0.004(6) -0.012(7)
P1 0.0476(11) 0.0574(14) 0.0538(12) 0.0015(10) -0.0014(9) -0.0060(10)
Se1 0.0602(5) 0.0893(7) 0.0653(5) 0.0017(5) 0.0027(4) 0.0145(5)
Cl1 0.173(3) 0.089(2) 0.0760(17) 0.0018(14) 0.0295(16) 0.0091(18)
Cl2 0.0650(16) 0.150(3) 0.197(3) 0.007(2) -0.0157(18) -0.0001(17)
Cl3 0.0786(15) 0.133(2) 0.0726(15) 0.0057(15) 0.0119(11) 0.0018(14)
Cl4 0.152(2) 0.0827(19) 0.0993(19) 0.0037(15) -0.0165(17) 0.0254(17)
Ga1 0.0677(6) 0.0794(8) 0.0726(6) 0.0055(5) 0.0040(5) 0.0090(5)

loop_
_atom_type_symbol
_atom_type_description
_atom_type_scat_dispersion_real
_atom_type_scat_dispersion_imag
_atom_type_scat_source
C C 0.0033 0.0016 'International Tables Vol C Tables 4.2.6.8 and 6.1.1.4'
H H 0.0000 0.0000 'International Tables Vol C Tables 4.2.6.8 and 6.1.1.4'
Cl Cl 0.1484 0.1585 'International Tables Vol C Tables 4.2.6.8 and 6.1.1.4'
Ga Ga 0.2307 1.6083 'International Tables Vol C Tables 4.2.6.8 and 6.1.1.4'
P P 0.1023 0.0942 'International Tables Vol C Tables 4.2.6.8 and 6.1.1.4'
Se Se -0.0929 2.2259 'International Tables Vol C Tables 4.2.6.8 and 6.1.1.4'

loop_
_geom_angle_atom_site_label_1
_geom_angle_atom_site_label_2
_geom_angle_atom_site_label_3
_geom_angle
_geom_angle_site_symmetry_1
C2 C3 H3 120.0 .
C2 C3 C4 120.0 .
C4 C3 H3 120.0 .
C3 C2 H2 120.0 .
C1 C2 C3 120.0 .
C1 C2 H2 120.0 .
C2 C1 H1 120.0 .
C6 C1 C2 120.0 .
C6 C1 H1 120.0 .
C1 C6 C5 120.0 .
C1 C6 Se1 119.8(4) .
C5 C6 Se1 120.2(4) .
C6 C5 H5 120.0 .
C4 C5 C6 120.0 .
C4 C5 H5 120.0 .
C3 C4 H4 120.0 .
C5 C4 C3 120.0 .
C5 C4 H4 120.0 .
C7 C7 H7A 108.9 3_666
C7 C7 H7B 108.9 3_666
C7 C7 P1 113.4(6) 3_666
H7A C7 H7B 107.7 .
P1 C7 H7A 108.9 .
P1 C7 H7B 108.9 .
C8 C9 H9 120.0 .
C8 C9 C10 120.0 .
C10 C9 H9 120.0 .
C9 C8 P1 121.2(3) .
C13 C8 C9 120.0 .
C13 C8 P1 118.7(4) .
C8 C13 H13 120.0 .
C12 C13 C8 120.0 .
C12 C13 H13 120.0 .
C13 C12 H12 120.0 .
C13 C12 C11 120.0 .
C11 C12 H12 120.0 .
C12 C11 H11 120.0 .
C10 C11 C12 120.0 .
C10 C11 H11 120.0 .
C9 C10 H10 120.0 .
C11 C10 C9 120.0 .
C11 C10 H10 120.0 .
C14 C19 H19 120.0 .
C14 C19 C18 120.0 .
C18 C19 H19 120.0 .
C19 C14 C15 120.0 .
C19 C14 P1 119.5(4) .
C15 C14 P1 120.4(4) .
C14 C15 H15 120.0 .
C14 C15 C16 120.0 .
C16 C15 H15 120.0 .
C15 C16 H16 120.0 .
C17 C16 C15 120.0 .
C17 C16 H16 120.0 .
C16 C17 H17 120.0 .
C16 C17 C18 120.0 .
C18 C17 H17 120.0 .
C19 C18 H18 120.0 .
C17 C18 C19 120.0 .
C17 C18 H18 120.0 .
C7 P1 Se1 109.8(2) .
C8 P1 C7 107.8(3) .
C8 P1 C14 113.3(3) .
C8 P1 Se1 111.1(2) .
C14 P1 C7 108.6(3) .
C14 P1 Se1 106.2(2) .
C6 Se1 P1 94.09(18) .
Cl1 Ga1 Cl3 109.30(12) .
Cl2 Ga1 Cl1 109.16(13) .
Cl2 Ga1 Cl3 108.46(13) .
Cl2 Ga1 Cl4 111.00(13) .
Cl4 Ga1 Cl1 108.70(12) .
Cl4 Ga1 Cl3 110.20(12) .

loop_
_geom_bond_atom_site_label_1
_geom_bond_atom_site_label_2
_geom_bond_distance
_geom_bond_site_symmetry_2
C3 H3 0.9300 .
C3 C2 1.3900 .
C3 C4 1.3900 .
C2 H2 0.9300 .
C2 C1 1.3900 .
C1 H1 0.9300 .
C1 C6 1.3900 .
C6 C5 1.3900 .
C6 Se1 1.882(5) .
C5 H5 0.9300 .
C5 C4 1.3900 .
C4 H4 0.9300 .
C7 C7 1.519(12) 3_666
C7 H7A 0.9700 .
C7 H7B 0.9700 .
C7 P1 1.798(6) .
C9 H9 0.9300 .
C9 C8 1.3900 .
C9 C10 1.3900 .
C8 C13 1.3900 .
C8 P1 1.757(5) .
C13 H13 0.9300 .
C13 C12 1.3900 .
C12 H12 0.9300 .
C12 C11 1.3900 .
C11 H11 0.9300 .
C11 C10 1.3900 .
C10 H10 0.9300 .
C19 H19 0.9300 .
C19 C14 1.3900 .
C19 C18 1.3900 .
C14 C15 1.3900 .
C14 P1 1.767(5) .
C15 H15 0.9300 .
C15 C16 1.3900 .
C16 H16 0.9300 .
C16 C17 1.3900 .
C17 H17 0.9300 .
C17 C18 1.3900 .
C18 H18 0.9300 .
P1 Se1 2.207(2) .
Cl1 Ga1 2.155(3) .
Cl2 Ga1 2.143(3) .
Cl3 Ga1 2.156(3) .
Cl4 Ga1 2.152(3) .
